data_7062513
loop_
_publ_author_name
'Liu, Fu-Xiaomin'
'Chen, Weijie'
'Ma, Lei'
'Cheng, Kui'
'Zhou, Zhi'
'Yi, Wei'

_publ_section_title
;
 Assembly of fluorinated benzodiazepines via Rh(iii)-catalysed [5+2]
 annulation of N-benzo[d]imidazole indolines with 2,2-difluorovinyl
 tosylate
;
_journal_issue 27
_journal_name_full 'New Journal of Chemistry'
_journal_page_first 12589
_journal_page_last 12594
_journal_paper_doi 10.1039/D3NJ01544K
_journal_volume 47
_journal_year 2023
_chemical_formula_moiety 'C17 H13 F2 N3'
_chemical_formula_sum 'C17 H13 F2 N3'
_chemical_formula_weight 297.30
_space_group_crystal_system monoclinic
_space_group_IT_number 14
_space_group_name_Hall '-P 2ybc'
_space_group_name_H-M_alt 'P 1 21/c 1'
_atom_sites_solution_hydrogens geom
_atom_sites_solution_primary dual
_audit_creation_date 2021-04-10
_audit_creation_method
;
Olex2 1.3-alpha
(compiled 2020.09.11 svn.r3730fd0d for OlexSys, GUI svn.r6159)
;
_audit_update_record
;
2022-10-18 deposited with the CCDC.	2023-06-01 downloaded from the CCDC.
;
_cell_angle_alpha 90
_cell_angle_beta 99.803(7)
_cell_angle_gamma 90
_cell_formula_units_Z 4
_cell_length_a 11.6045(10)
_cell_length_b 8.9631(8)
_cell_length_c 13.1233(10)
_cell_measurement_reflns_used 2859
_cell_measurement_temperature 150.00(10)
_cell_measurement_theta_max 29.1490
_cell_measurement_theta_min 2.8890
_cell_volume 1345.1(2)
_computing_cell_refinement 'CrysAlisPro 1.171.38.43f (Rigaku OD, 2015)'
_computing_data_collection 'CrysAlisPro 1.171.38.43f (Rigaku OD, 2015)'
_computing_data_reduction 'CrysAlisPro 1.171.38.43f (Rigaku OD, 2015)'
_computing_molecular_graphics 'Olex2 1.3-alpha (Dolomanov et al., 2009)'
_computing_publication_material 'Olex2 1.3-alpha (Dolomanov et al., 2009)'
_computing_structure_refinement 'SHELXL 2018/3 (Sheldrick, 2015)'
_computing_structure_solution 'SHELXT 2018/2 (Sheldrick, 2018)'
_diffrn_ambient_environment N~2~
_diffrn_ambient_temperature 150.00(10)
_diffrn_detector 'CCD plate'
_diffrn_detector_area_resol_mean 5.2684
_diffrn_detector_type AtlasS2
_diffrn_measured_fraction_theta_full 1.000
_diffrn_measured_fraction_theta_max 1.000
_diffrn_measurement_details
;
List of Runs (angles in degrees, time in seconds):

  # Type    Start    End  Width  t~exp~   \w     \q     \k     \f   Frames
#--------------------------------------------------------------------------
  1  \w    -34.00  -4.00   1.00    2.50    --   11.90 -38.00 -30.00   30
  2  \w    -19.00  21.00   1.00    2.50    --  -11.27 -99.00 -30.00   40
  3  \w    -58.00  28.00   1.00    2.50    --   11.90 -38.00  30.00   86
  4  \w     42.00  90.00   1.00    2.50    --   11.90 178.00 -30.00   48
;
_diffrn_measurement_device 'four-circle diffractometer'
_diffrn_measurement_device_type 'SuperNova, Dual, Cu at zero, AtlasS2'
_diffrn_measurement_method '\w scans'
_diffrn_orient_matrix_type 'CrysAlisPro convention (1999,Acta A55,543-557)'
_diffrn_orient_matrix_UB_11 -0.0603264000
_diffrn_orient_matrix_UB_12 0.0019197000
_diffrn_orient_matrix_UB_13 -0.0215618000
_diffrn_orient_matrix_UB_21 0.0035525000
_diffrn_orient_matrix_UB_22 -0.0743387000
_diffrn_orient_matrix_UB_23 -0.0176009000
_diffrn_orient_matrix_UB_31 -0.0140164000
_diffrn_orient_matrix_UB_32 -0.0269737000
_diffrn_orient_matrix_UB_33 0.0472697000
_diffrn_radiation_monochromator mirror
_diffrn_radiation_probe x-ray
_diffrn_radiation_type 'Mo K\a'
_diffrn_radiation_wavelength 0.71073
_diffrn_reflns_av_R_equivalents 0.0230
_diffrn_reflns_av_unetI/netI 0.0322
_diffrn_reflns_Laue_measured_fraction_full 1.000
_diffrn_reflns_Laue_measured_fraction_max 1.000
_diffrn_reflns_limit_h_max 13
_diffrn_reflns_limit_h_min -13
_diffrn_reflns_limit_k_max 9
_diffrn_reflns_limit_k_min -10
_diffrn_reflns_limit_l_max 15
_diffrn_reflns_limit_l_min -15
_diffrn_reflns_number 5944
_diffrn_reflns_point_group_measured_fraction_full 1.000
_diffrn_reflns_point_group_measured_fraction_max 1.000
_diffrn_reflns_theta_full 24.999
_diffrn_reflns_theta_max 24.999
_diffrn_reflns_theta_min 2.765
_diffrn_source 'micro-focus sealed X-ray tube'
_diffrn_source_type 'SuperNova (Mo) X-ray Source'
_exptl_absorpt_coefficient_mu 0.109
_exptl_absorpt_correction_T_max 1.00000
_exptl_absorpt_correction_T_min 0.91660
_exptl_absorpt_correction_type multi-scan
_exptl_absorpt_process_details
;
CrysAlisPro 1.171.38.43f (Rigaku Oxford Diffraction, 2015)
Empirical absorption correction using spherical harmonics,
 implemented in SCALE3 ABSPACK scaling algorithm.
;
_exptl_crystal_colour colourless
_exptl_crystal_colour_primary colourless
_exptl_crystal_density_diffrn 1.468
_exptl_crystal_description block
_exptl_crystal_F_000 616
_exptl_crystal_size_max 0.12
_exptl_crystal_size_mid 0.11
_exptl_crystal_size_min 0.09
_refine_diff_density_max 0.161
_refine_diff_density_min -0.226
_refine_diff_density_rms 0.041
_refine_ls_extinction_method none
_refine_ls_goodness_of_fit_ref 1.070
_refine_ls_hydrogen_treatment constr
_refine_ls_matrix_type full
_refine_ls_number_parameters 199
_refine_ls_number_reflns 2370
_refine_ls_number_restraints 0
_refine_ls_restrained_S_all 1.070
_refine_ls_R_factor_all 0.0455
_refine_ls_R_factor_gt 0.0387
_refine_ls_shift/su_max 0.000
_refine_ls_shift/su_mean 0.000
_refine_ls_structure_factor_coef Fsqd
_refine_ls_weighting_details 'w=1/[\s^2^(Fo^2^)+(0.0385P)^2^+0.4629P] where P=(Fo^2^+2Fc^2^)/3'
_refine_ls_weighting_scheme calc
_refine_ls_wR_factor_gt 0.0886
_refine_ls_wR_factor_ref 0.0936
_reflns_Friedel_coverage 0.000
_reflns_number_gt 2054
_reflns_number_total 2370
_reflns_threshold_expression 'I > 2\s(I)'
_cod_data_source_file d3nj01544k2.cif
_cod_data_source_block exp_2968
_cod_depositor_comments 'Adding full bibliography for 7062512--7062513.cif.'
_cod_database_code 7062513
_shelx_shelxl_version_number 2018/3
_shelx_space_group_comment
;
The symmetry employed for this shelxl refinement is uniquely defined
by the following loop, which should always be used as a source of
symmetry information in preference to the above space-group names.
They are only intended as comments.
;
_reflns_odcompleteness_completeness 99.90
_reflns_odcompleteness_iscentric 1
_reflns_odcompleteness_theta 26.32
_olex2_refinement_description
;
1. Fixed Uiso
 At 1.2 times of:
  All C(H) groups, All C(H,H) groups
2.a Secondary CH2 refined with riding coordinates:
 C7(H7A,H7B), C16(H16A,H16B), C17(H17A,H17B)
2.b Aromatic/amide H refined with riding coordinates:
 C2(H2), C3(H3), C4(H4), C11(H11), C12(H12), C13(H13), C14(H14)
;
_olex2_date_sample_data_collection 2021-04-10
_olex2_submission_special_instructions 'No special instructions were received'
_oxdiff_exptl_absorpt_empirical_details
;
Empirical correction (ABSPACK) includes:
- Absorption correction using spherical harmonics
- Frame scaling
;
_oxdiff_exptl_absorpt_empirical_full_max 1.210
_oxdiff_exptl_absorpt_empirical_full_min 0.825

loop_
_space_group_symop_operation_xyz
'x, y, z'
'-x, y+1/2, -z+1/2'
'-x, -y, -z'
'x, -y-1/2, z-1/2'

loop_
_atom_site_label
_atom_site_type_symbol
_atom_site_fract_x
_atom_site_fract_y
_atom_site_fract_z
_atom_site_U_iso_or_equiv
_atom_site_adp_type
_atom_site_occupancy
_atom_site_site_symmetry_order
_atom_site_calc_flag
_atom_site_refinement_flags_posn
_atom_site_refinement_flags_adp
_atom_site_refinement_flags_occupancy
_atom_site_disorder_assembly
_atom_site_disorder_group
F1 F 0.50297(9) 0.56663(12) 0.17936(7) 0.0333(3) Uani 1 1 d . . . . .
F2 F 0.57842(9) 0.36710(11) 0.25507(7) 0.0341(3) Uani 1 1 d . . . . .
N1 N 0.37293(11) 0.66377(15) 0.41262(9) 0.0219(3) Uani 1 1 d . . . . .
N2 N 0.56291(11) 0.71065(15) 0.49483(9) 0.0230(3) Uani 1 1 d . . . . .
N3 N 0.54748(11) 0.56049(15) 0.35491(9) 0.0208(3) Uani 1 1 d . . . . .
C1 C 0.18473(14) 0.7147(2) 0.33472(12) 0.0263(4) Uani 1 1 d . . . . .
C2 C 0.08540(15) 0.6969(2) 0.26098(13) 0.0329(4) Uani 1 1 d . . . . .
H2 H 0.019895 0.756114 0.262349 0.040 Uiso 1 1 calc R U . . .
C3 C 0.08490(15) 0.5893(2) 0.18496(14) 0.0349(5) Uani 1 1 d . . . . .
H3 H 0.018944 0.576948 0.134441 0.042 Uiso 1 1 calc R U . . .
C4 C 0.18204(15) 0.5005(2) 0.18394(12) 0.0305(4) Uani 1 1 d . . . . .
H4 H 0.179829 0.428409 0.132675 0.037 Uiso 1 1 calc R U . . .
C5 C 0.28330(14) 0.51576(19) 0.25755(11) 0.0233(4) Uani 1 1 d . . . . .
C6 C 0.28260(14) 0.62688(18) 0.33116(11) 0.0209(4) Uani 1 1 d . . . . .
C7 C 0.38286(14) 0.40951(19) 0.26078(12) 0.0253(4) Uani 1 1 d . . . . .
H7A H 0.385819 0.346519 0.321272 0.030 Uiso 1 1 calc R U . . .
H7B H 0.366814 0.345513 0.200424 0.030 Uiso 1 1 calc R U . . .
C8 C 0.50040(14) 0.47835(19) 0.26383(11) 0.0232(4) Uani 1 1 d . . . . .
C9 C 0.49049(13) 0.64506(17) 0.42088(11) 0.0194(3) Uani 1 1 d . . . . .
C10 C 0.67369(14) 0.67250(19) 0.47782(12) 0.0236(4) Uani 1 1 d . . . . .
C11 C 0.78171(15) 0.7135(2) 0.53393(13) 0.0314(4) Uani 1 1 d . . . . .
H11 H 0.786570 0.773005 0.592561 0.038 Uiso 1 1 calc R U . . .
C12 C 0.88141(16) 0.6639(2) 0.50057(14) 0.0364(5) Uani 1 1 d . . . . .
H12 H 0.954358 0.689791 0.537393 0.044 Uiso 1 1 calc R U . . .
C13 C 0.87437(15) 0.5756(2) 0.41263(15) 0.0365(5) Uani 1 1 d . . . . .
H13 H 0.943041 0.544899 0.391308 0.044 Uiso 1 1 calc R U . . .
C14 C 0.76818(15) 0.5321(2) 0.35599(13) 0.0313(4) Uani 1 1 d . . . . .
H14 H 0.763935 0.472585 0.297403 0.038 Uiso 1 1 calc R U . . .
C15 C 0.66804(14) 0.58132(19) 0.39065(12) 0.0234(4) Uani 1 1 d . . . . .
C16 C 0.33273(15) 0.7839(2) 0.47693(12) 0.0278(4) Uani 1 1 d . . . . .
H16A H 0.380802 0.872393 0.476734 0.033 Uiso 1 1 calc R U . . .
H16B H 0.336389 0.750647 0.547746 0.033 Uiso 1 1 calc R U . . .
C17 C 0.20711(15) 0.8160(2) 0.42698(14) 0.0383(5) Uani 1 1 d . . . . .
H17A H 0.153746 0.794313 0.474456 0.046 Uiso 1 1 calc R U . . .
H17B H 0.197899 0.919699 0.405965 0.046 Uiso 1 1 calc R U . . .

loop_
_atom_site_aniso_label
_atom_site_aniso_U_11
_atom_site_aniso_U_22
_atom_site_aniso_U_33
_atom_site_aniso_U_23
_atom_site_aniso_U_13
_atom_site_aniso_U_12
F1 0.0486(6) 0.0329(6) 0.0192(5) 0.0036(4) 0.0080(4) -0.0029(5)
F2 0.0383(6) 0.0271(6) 0.0374(6) -0.0099(4) 0.0079(4) 0.0085(5)
N1 0.0260(7) 0.0210(8) 0.0187(7) -0.0031(5) 0.0042(5) 0.0016(6)
N2 0.0282(7) 0.0218(8) 0.0184(6) -0.0001(6) 0.0020(5) 0.0002(6)
N3 0.0247(7) 0.0191(8) 0.0187(6) -0.0011(5) 0.0040(5) 0.0020(6)
C1 0.0260(9) 0.0261(10) 0.0284(9) 0.0024(7) 0.0092(7) -0.0002(8)
C2 0.0255(9) 0.0357(12) 0.0380(10) 0.0072(8) 0.0064(7) 0.0034(8)
C3 0.0276(9) 0.0412(12) 0.0330(10) 0.0033(8) -0.0036(7) -0.0067(9)
C4 0.0347(10) 0.0290(10) 0.0261(9) -0.0017(8) 0.0003(7) -0.0063(8)
C5 0.0290(9) 0.0201(9) 0.0211(8) 0.0017(7) 0.0050(6) -0.0030(7)
C6 0.0242(8) 0.0200(9) 0.0191(8) 0.0044(6) 0.0055(6) -0.0024(7)
C7 0.0352(9) 0.0201(9) 0.0197(8) -0.0040(7) 0.0020(7) -0.0019(8)
C8 0.0339(9) 0.0184(9) 0.0178(8) 0.0012(6) 0.0058(6) 0.0071(7)
C9 0.0273(8) 0.0150(9) 0.0162(7) 0.0023(6) 0.0048(6) 0.0009(7)
C10 0.0287(9) 0.0192(9) 0.0222(8) 0.0058(7) 0.0022(6) -0.0003(7)
C11 0.0344(10) 0.0281(10) 0.0289(9) 0.0047(8) -0.0023(7) -0.0028(8)
C12 0.0274(9) 0.0340(11) 0.0447(11) 0.0116(9) -0.0025(8) -0.0025(9)
C13 0.0261(9) 0.0364(12) 0.0481(11) 0.0130(9) 0.0092(8) 0.0057(8)
C14 0.0323(10) 0.0297(11) 0.0329(9) 0.0047(8) 0.0088(7) 0.0051(8)
C15 0.0267(9) 0.0191(9) 0.0242(8) 0.0065(7) 0.0036(6) 0.0010(7)
C16 0.0347(9) 0.0246(10) 0.0250(8) -0.0050(7) 0.0080(7) 0.0046(8)
C17 0.0333(10) 0.0416(12) 0.0407(10) -0.0094(9) 0.0084(8) 0.0084(9)

loop_
_atom_type_symbol
_atom_type_description
_atom_type_scat_dispersion_real
_atom_type_scat_dispersion_imag
_atom_type_scat_source
C C 0.0033 0.0016 'International Tables Vol C Tables 4.2.6.8 and 6.1.1.4'
H H 0.0000 0.0000 'International Tables Vol C Tables 4.2.6.8 and 6.1.1.4'
F F 0.0171 0.0103 'International Tables Vol C Tables 4.2.6.8 and 6.1.1.4'
N N 0.0061 0.0033 'International Tables Vol C Tables 4.2.6.8 and 6.1.1.4'

loop_
_geom_angle_atom_site_label_1
_geom_angle_atom_site_label_2
_geom_angle_atom_site_label_3
_geom_angle
_geom_angle_site_symmetry_1
_geom_angle_site_symmetry_3
_geom_angle_publ_flag
C6 N1 C16 109.65(13) . . ?
C9 N1 C6 129.83(13) . . ?
C9 N1 C16 116.75(13) . . ?
C9 N2 C10 105.42(13) . . ?
C9 N3 C8 129.97(13) . . ?
C9 N3 C15 105.62(12) . . ?
C15 N3 C8 124.20(13) . . ?
C2 C1 C6 120.02(16) . . ?
C2 C1 C17 130.08(16) . . ?
C6 C1 C17 109.87(14) . . ?
C1 C2 H2 120.5 . . ?
C1 C2 C3 119.00(17) . . ?
C3 C2 H2 120.5 . . ?
C2 C3 H3 119.9 . . ?
C4 C3 C2 120.26(16) . . ?
C4 C3 H3 119.9 . . ?
C3 C4 H4 119.0 . . ?
C3 C4 C5 121.94(17) . . ?
C5 C4 H4 119.0 . . ?
C4 C5 C7 120.93(15) . . ?
C6 C5 C4 116.62(16) . . ?
C6 C5 C7 122.29(14) . . ?
C1 C6 N1 110.48(14) . . ?
C5 C6 N1 127.37(15) . . ?
C5 C6 C1 122.10(15) . . ?
C5 C7 H7A 108.3 . . ?
C5 C7 H7B 108.3 . . ?
H7A C7 H7B 107.4 . . ?
C8 C7 C5 115.90(14) . . ?
C8 C7 H7A 108.3 . . ?
C8 C7 H7B 108.3 . . ?
F1 C8 N3 108.77(13) . . ?
F1 C8 C7 111.35(13) . . ?
F2 C8 F1 104.38(11) . . ?
F2 C8 N3 106.37(12) . . ?
F2 C8 C7 108.20(14) . . ?
N3 C8 C7 116.92(13) . . ?
N1 C9 N3 126.22(14) . . ?
N2 C9 N1 120.79(14) . . ?
N2 C9 N3 112.98(13) . . ?
N2 C10 C11 128.85(15) . . ?
N2 C10 C15 111.14(14) . . ?
C11 C10 C15 120.01(15) . . ?
C10 C11 H11 120.8 . . ?
C12 C11 C10 118.43(17) . . ?
C12 C11 H11 120.8 . . ?
C11 C12 H12 119.6 . . ?
C11 C12 C13 120.89(17) . . ?
C13 C12 H12 119.6 . . ?
C12 C13 H13 119.1 . . ?
C14 C13 C12 121.87(17) . . ?
C14 C13 H13 119.1 . . ?
C13 C14 H14 121.5 . . ?
C13 C14 C15 116.92(17) . . ?
C15 C14 H14 121.5 . . ?
C10 C15 N3 104.78(13) . . ?
C14 C15 N3 133.35(16) . . ?
C14 C15 C10 121.87(16) . . ?
N1 C16 H16A 110.7 . . ?
N1 C16 H16B 110.7 . . ?
N1 C16 C17 105.20(13) . . ?
H16A C16 H16B 108.8 . . ?
C17 C16 H16A 110.7 . . ?
C17 C16 H16B 110.7 . . ?
C1 C17 C16 104.75(14) . . ?
C1 C17 H17A 110.8 . . ?
C1 C17 H17B 110.8 . . ?
C16 C17 H17A 110.8 . . ?
C16 C17 H17B 110.8 . . ?
H17A C17 H17B 108.9 . . ?

loop_
_geom_bond_atom_site_label_1
_geom_bond_atom_site_label_2
_geom_bond_distance
_geom_bond_site_symmetry_2
_geom_bond_publ_flag
F1 C8 1.3664(18) . ?
F2 C8 1.3648(19) . ?
N1 C6 1.403(2) . ?
N1 C9 1.360(2) . ?
N1 C16 1.491(2) . ?
N2 C9 1.310(2) . ?
N2 C10 1.385(2) . ?
N3 C8 1.431(2) . ?
N3 C9 1.3988(19) . ?
N3 C15 1.410(2) . ?
C1 C2 1.382(2) . ?
C1 C6 1.389(2) . ?
C1 C17 1.501(2) . ?
C2 H2 0.9300 . ?
C2 C3 1.386(3) . ?
C3 H3 0.9300 . ?
C3 C4 1.382(3) . ?
C4 H4 0.9300 . ?
C4 C5 1.395(2) . ?
C5 C6 1.388(2) . ?
C5 C7 1.492(2) . ?
C7 H7A 0.9700 . ?
C7 H7B 0.9700 . ?
C7 C8 1.491(2) . ?
C10 C11 1.391(2) . ?
C10 C15 1.398(2) . ?
C11 H11 0.9300 . ?
C11 C12 1.379(3) . ?
C12 H12 0.9300 . ?
C12 C13 1.390(3) . ?
C13 H13 0.9300 . ?
C13 C14 1.382(3) . ?
C14 H14 0.9300 . ?
C14 C15 1.390(2) . ?
C16 H16A 0.9700 . ?
C16 H16B 0.9700 . ?
C16 C17 1.521(2) . ?
C17 H17A 0.9700 . ?
C17 H17B 0.9700 . ?

loop_
_geom_torsion_atom_site_label_1
_geom_torsion_atom_site_label_2
_geom_torsion_atom_site_label_3
_geom_torsion_atom_site_label_4
_geom_torsion
_geom_torsion_site_symmetry_1
_geom_torsion_site_symmetry_2
_geom_torsion_site_symmetry_3
_geom_torsion_site_symmetry_4
_geom_torsion_publ_flag
N1 C16 C17 C1 -1.70(19) . . . . ?
N2 C10 C11 C12 -178.60(16) . . . . ?
N2 C10 C15 N3 -1.51(18) . . . . ?
N2 C10 C15 C14 178.02(15) . . . . ?
C1 C2 C3 C4 0.7(3) . . . . ?
C2 C1 C6 N1 179.79(15) . . . . ?
C2 C1 C6 C5 -2.6(2) . . . . ?
C2 C1 C17 C16 -179.73(18) . . . . ?
C2 C3 C4 C5 -0.5(3) . . . . ?
C3 C4 C5 C6 -1.1(2) . . . . ?
C3 C4 C5 C7 174.29(16) . . . . ?
C4 C5 C6 N1 179.87(15) . . . . ?
C4 C5 C6 C1 2.7(2) . . . . ?
C4 C5 C7 C8 129.74(16) . . . . ?
C5 C7 C8 F1 -59.29(17) . . . . ?
C5 C7 C8 F2 -173.43(12) . . . . ?
C5 C7 C8 N3 66.59(19) . . . . ?
C6 N1 C9 N2 167.48(15) . . . . ?
C6 N1 C9 N3 -11.5(3) . . . . ?
C6 N1 C16 C17 0.62(18) . . . . ?
C6 C1 C2 C3 0.8(3) . . . . ?
C6 C1 C17 C16 2.3(2) . . . . ?
C6 C5 C7 C8 -55.1(2) . . . . ?
C7 C5 C6 N1 4.5(3) . . . . ?
C7 C5 C6 C1 -172.64(15) . . . . ?
C8 N3 C9 N1 1.9(3) . . . . ?
C8 N3 C9 N2 -177.12(14) . . . . ?
C8 N3 C15 C10 177.40(14) . . . . ?
C8 N3 C15 C14 -2.0(3) . . . . ?
C9 N1 C6 C1 -156.09(16) . . . . ?
C9 N1 C6 C5 26.5(3) . . . . ?
C9 N1 C16 C17 160.93(14) . . . . ?
C9 N2 C10 C11 179.68(17) . . . . ?
C9 N2 C10 C15 0.18(18) . . . . ?
C9 N3 C8 F1 94.70(18) . . . . ?
C9 N3 C8 F2 -153.38(14) . . . . ?
C9 N3 C8 C7 -32.4(2) . . . . ?
C9 N3 C15 C10 2.16(16) . . . . ?
C9 N3 C15 C14 -177.29(18) . . . . ?
C10 N2 C9 N1 -177.79(14) . . . . ?
C10 N2 C9 N3 1.31(18) . . . . ?
C10 C11 C12 C13 0.3(3) . . . . ?
C11 C10 C15 N3 178.94(15) . . . . ?
C11 C10 C15 C14 -1.5(2) . . . . ?
C11 C12 C13 C14 -1.0(3) . . . . ?
C12 C13 C14 C15 0.3(3) . . . . ?
C13 C14 C15 N3 -179.71(17) . . . . ?
C13 C14 C15 C10 0.9(2) . . . . ?
C15 N3 C8 F1 -79.31(18) . . . . ?
C15 N3 C8 F2 32.60(19) . . . . ?
C15 N3 C8 C7 153.54(15) . . . . ?
C15 N3 C9 N1 176.78(15) . . . . ?
C15 N3 C9 N2 -2.26(17) . . . . ?
C15 C10 C11 C12 0.9(2) . . . . ?
C16 N1 C6 C1 0.84(18) . . . . ?
C16 N1 C6 C5 -176.59(15) . . . . ?
C16 N1 C9 N2 11.9(2) . . . . ?
C16 N1 C9 N3 -167.08(14) . . . . ?
C17 C1 C2 C3 -176.97(18) . . . . ?
C17 C1 C6 N1 -2.00(19) . . . . ?
C17 C1 C6 C5 175.59(15) . . . . ?
